data_2214543
loop_
_publ_author_name
'Michael Scharwitz'
'Iris M. Oppel'
'William S. Sheldrick'

_publ_section_title
;Bis(\m-diethyldithiocarbamato)bis[(\h^5^-pentamethylcyclopentadienyl)iridium(III)]
 bis(perchlorate)
;
_journal_coeditor_code BT2421
_journal_issue 8
_journal_name_full 'Acta Crystallographica Section E'
_journal_page_first m2065
_journal_page_last m2066
_journal_paper_doi 10.1107/S1600536807031868
_journal_volume 63
_journal_year 2007
_chemical_formula_iupac '[Ir2 (C10 H15)2 (C5 H10 N S2)2] (Cl O4)2'
_chemical_formula_moiety 'C30 H50 Ir2 N2 O4 S4 2+ , 2Cl O4 -'
_chemical_formula_sum 'C30 H50 Cl2 Ir2 N2 O8 S4'
_chemical_formula_weight 1150.26
_chemical_name_systematic
;
Bis(\m-diethyldithiocarbamato)bis[(\h^5^-
pentamethylcyclopentadienyl)iridium(III)] bis(perchlorate)
;
_space_group_IT_number 61
_symmetry_cell_setting orthorhombic
_symmetry_space_group_name_Hall '-P 2ac 2ab'
_symmetry_space_group_name_H-M 'P b c a'
_atom_sites_solution_hydrogens geom
_atom_sites_solution_primary direct
_atom_sites_solution_secondary difmap
_audit_creation_method SHELXL-97
_cell_angle_alpha 90.00
_cell_angle_beta 90.00
_cell_angle_gamma 90.00
_cell_formula_units_Z 8
_cell_length_a 20.2386(5)
_cell_length_b 15.1259(6)
_cell_length_c 25.6234(10)
_cell_measurement_reflns_used 20169
_cell_measurement_temperature 108(2)
_cell_measurement_theta_max 30.0
_cell_measurement_theta_min 2.56
_cell_volume 7844.0(5)
_computing_cell_refinement 'CrysAlis RED (Oxford Diffraction, 2006)'
_computing_data_collection 'CrysAlis CCD (Oxford Diffraction, 2006)'
_computing_data_reduction 'CrysAlis RED'
_computing_molecular_graphics SHELXL97
_computing_publication_material SHELXL97
_computing_structure_refinement 'SHELXL97 (Sheldrick, 1997)'
_computing_structure_solution 'SHELXS97 (Sheldrick, 1997)'
_diffrn_ambient_temperature 108(2)
_diffrn_measured_fraction_theta_full 0.999
_diffrn_measured_fraction_theta_max 0.999
_diffrn_measurement_device_type 'Oxford diffraction Sapphire2 CCD'
_diffrn_measurement_method '389 images at 1.0 deg in \w and 20 sec'
_diffrn_radiation_monochromator graphite
_diffrn_radiation_source 'fine-focus sealed tube'
_diffrn_radiation_type MoK\a
_diffrn_radiation_wavelength 0.71073
_diffrn_reflns_av_R_equivalents 0.0331
_diffrn_reflns_av_sigmaI/netI 0.0272
_diffrn_reflns_limit_h_max 24
_diffrn_reflns_limit_h_min -14
_diffrn_reflns_limit_k_max 17
_diffrn_reflns_limit_k_min -17
_diffrn_reflns_limit_l_max 26
_diffrn_reflns_limit_l_min -30
_diffrn_reflns_number 37944
_diffrn_reflns_theta_full 25.00
_diffrn_reflns_theta_max 25.00
_diffrn_reflns_theta_min 2.56
_diffrn_standards_number 0
_exptl_absorpt_coefficient_mu 7.176
_exptl_absorpt_correction_T_max 0.416
_exptl_absorpt_correction_T_min 0.103
_exptl_absorpt_correction_type multi-scan
_exptl_absorpt_process_details
;
[empirical correction (CrysAlis RED; Oxford Diffraction, 2006)]
;
_exptl_crystal_colour orange
_exptl_crystal_density_diffrn 1.948
_exptl_crystal_density_method 'not measured'
_exptl_crystal_description prism
_exptl_crystal_F_000 4480
_exptl_crystal_size_max 0.458
_exptl_crystal_size_mid 0.297
_exptl_crystal_size_min 0.122
_refine_diff_density_max 1.872
_refine_diff_density_min -1.087
_refine_ls_extinction_method none
_refine_ls_goodness_of_fit_ref 1.029
_refine_ls_hydrogen_treatment constr
_refine_ls_matrix_type full
_refine_ls_number_parameters 447
_refine_ls_number_reflns 6895
_refine_ls_number_restraints 0
_refine_ls_restrained_S_all 1.029
_refine_ls_R_factor_all 0.0425
_refine_ls_R_factor_gt 0.0266
_refine_ls_shift/su_max 0.001
_refine_ls_shift/su_mean 0.000
_refine_ls_structure_factor_coef Fsqd
_refine_ls_weighting_details 'calc w=1/[\s^2^(Fo^2^)+(0.0364P)^2^] where P=(Fo^2^+2Fc^2^)/3'
_refine_ls_weighting_scheme calc
_refine_ls_wR_factor_gt 0.0581
_refine_ls_wR_factor_ref 0.0621
_reflns_number_gt 5296
_reflns_number_total 6895
_reflns_threshold_expression I>2\s(I)
_cod_data_source_file bt2421.cif
_cod_data_source_block I
_cod_database_code 2214543
_cod_database_fobs_code 2214543

loop_
_symmetry_equiv_pos_as_xyz
'x, y, z'
'-x+1/2, -y, z+1/2'
'-x, y+1/2, -z+1/2'
'x+1/2, -y+1/2, -z'
'-x, -y, -z'
'x-1/2, y, -z-1/2'
'x, -y-1/2, z-1/2'
'-x-1/2, y-1/2, z'

loop_
_atom_site_type_symbol
_atom_site_label
_atom_site_fract_x
_atom_site_fract_y
_atom_site_fract_z
_atom_site_U_iso_or_equiv
_atom_site_adp_type
_atom_site_calc_flag
_atom_site_refinement_flags
_atom_site_occupancy
Ir Ir1 0.557533(8) 0.308853(12) 0.106597(7) 0.01081(6) Uani d . 1
Ir Ir2 0.439865(8) 0.150330(12) 0.161882(7) 0.01101(6) Uani d . 1
S S11 0.52300(6) 0.15748(8) 0.09580(5) 0.0129(3) Uani d . 1
S S12 0.38394(6) 0.15986(9) 0.08023(5) 0.0169(3) Uani d . 1
C C11 0.4578(2) 0.1599(3) 0.04886(18) 0.0129(10) Uani d . 1
N N11 0.46949(19) 0.1606(3) -0.00116(15) 0.0160(9) Uani d . 1
C C12 0.5375(2) 0.1640(4) -0.0226(2) 0.0210(12) Uani d . 1
H H121 0.5651 0.2028 -0.0004 0.025 Uiso calc R 1
H H122 0.5363 0.1898 -0.0581 0.025 Uiso calc R 1
C C13 0.5687(3) 0.0725(4) -0.0251(2) 0.0274(13) Uani d . 1
H H131 0.5709 0.0472 0.0100 0.041 Uiso calc R 1
H H132 0.6134 0.0772 -0.0396 0.041 Uiso calc R 1
H H133 0.5419 0.0341 -0.0476 0.041 Uiso calc R 1
C C14 0.4149(3) 0.1599(4) -0.0391(2) 0.0246(13) Uani d . 1
H H141 0.3740 0.1396 -0.0216 0.030 Uiso calc R 1
H H142 0.4252 0.1175 -0.0674 0.030 Uiso calc R 1
C C15 0.4028(3) 0.2507(4) -0.0628(2) 0.0327(14) Uani d . 1
H H151 0.3900 0.2922 -0.0352 0.049 Uiso calc R 1
H H152 0.3674 0.2468 -0.0887 0.049 Uiso calc R 1
H H153 0.4434 0.2716 -0.0796 0.049 Uiso calc R 1
S S21 0.46597(6) 0.30463(8) 0.16598(5) 0.0129(3) Uani d . 1
S S22 0.46610(6) 0.37571(9) 0.06318(5) 0.0170(3) Uani d . 1
C C21 0.4189(2) 0.3592(3) 0.11740(19) 0.0148(11) Uani d . 1
N N21 0.35764(18) 0.3836(3) 0.12422(16) 0.0171(9) Uani d . 1
C C22 0.3179(2) 0.3544(3) 0.1696(2) 0.0202(12) Uani d . 1
H H221 0.3330 0.2949 0.1804 0.024 Uiso calc R 1
H H222 0.2711 0.3495 0.1588 0.024 Uiso calc R 1
C C23 0.3228(3) 0.4162(4) 0.2153(2) 0.0300(14) Uani d . 1
H H231 0.3677 0.4145 0.2295 0.045 Uiso calc R 1
H H232 0.2913 0.3980 0.2423 0.045 Uiso calc R 1
H H233 0.3125 0.4765 0.2040 0.045 Uiso calc R 1
C C24 0.3239(2) 0.4399(3) 0.0852(2) 0.0221(12) Uani d . 1
H H241 0.3572 0.4753 0.0662 0.027 Uiso calc R 1
H H242 0.2939 0.4814 0.1034 0.027 Uiso calc R 1
C C25 0.2844(3) 0.3861(4) 0.0464(2) 0.0331(14) Uani d . 1
H H251 0.3143 0.3474 0.0268 0.050 Uiso calc R 1
H H252 0.2616 0.4260 0.0222 0.050 Uiso calc R 1
H H253 0.2518 0.3501 0.0650 0.050 Uiso calc R 1
C C31 0.6318(2) 0.3742(3) 0.1542(2) 0.0181(12) Uani d . 1
C C32 0.6563(2) 0.2890(3) 0.13970(19) 0.0154(11) Uani d . 1
C C33 0.6613(2) 0.2883(4) 0.08331(19) 0.0192(12) Uani d . 1
C C34 0.6392(2) 0.3707(3) 0.06404(19) 0.0168(11) Uani d . 1
C C35 0.6201(2) 0.4251(4) 0.1083(2) 0.0219(12) Uani d . 1
C C311 0.6221(3) 0.4064(4) 0.2084(2) 0.0337(15) Uani d . 1
H H311 0.6612 0.4399 0.2194 0.050 Uiso calc R 1
H H312 0.6157 0.3559 0.2317 0.050 Uiso calc R 1
H H313 0.5832 0.4448 0.2097 0.050 Uiso calc R 1
C C321 0.6833(3) 0.2202(4) 0.1754(2) 0.0341(15) Uani d . 1
H H321 0.7314 0.2271 0.1782 0.051 Uiso calc R 1
H H322 0.6730 0.1614 0.1616 0.051 Uiso calc R 1
H H323 0.6634 0.2269 0.2101 0.051 Uiso calc R 1
C C331 0.6905(3) 0.2136(4) 0.0526(2) 0.0379(16) Uani d . 1
H H331 0.6820 0.2230 0.0153 0.057 Uiso calc R 1
H H332 0.6703 0.1578 0.0636 0.057 Uiso calc R 1
H H333 0.7383 0.2112 0.0586 0.057 Uiso calc R 1
C C341 0.6386(3) 0.3989(5) 0.0078(2) 0.0418(17) Uani d . 1
H H341 0.6790 0.4321 0.0001 0.063 Uiso calc R 1
H H342 0.6000 0.4363 0.0013 0.063 Uiso calc R 1
H H343 0.6365 0.3464 -0.0146 0.063 Uiso calc R 1
C C351 0.5993(3) 0.5189(4) 0.1061(3) 0.0470(19) Uani d . 1
H H351 0.5691 0.5314 0.1351 0.070 Uiso calc R 1
H H352 0.5768 0.5303 0.0729 0.070 Uiso calc R 1
H H353 0.6383 0.5571 0.1089 0.070 Uiso calc R 1
C C41 0.3851(2) 0.0371(3) 0.19127(19) 0.0170(11) Uani d . 1
C C42 0.3713(2) 0.1114(3) 0.22381(19) 0.0192(11) Uani d . 1
C C43 0.4332(3) 0.1377(3) 0.24706(19) 0.0201(12) Uani d . 1
C C44 0.4841(2) 0.0818(3) 0.22816(19) 0.0180(11) Uani d . 1
C C45 0.4540(2) 0.0182(3) 0.19339(18) 0.0156(11) Uani d . 1
C C411 0.3344(3) -0.0136(4) 0.1610(2) 0.0265(13) Uani d . 1
H H411 0.3545 -0.0374 0.1292 0.040 Uiso calc R 1
H H412 0.2978 0.0258 0.1516 0.040 Uiso calc R 1
H H413 0.3176 -0.0623 0.1825 0.040 Uiso calc R 1
C C421 0.3038(3) 0.1449(4) 0.2380(2) 0.0334(15) Uani d . 1
H H421 0.2753 0.1437 0.2071 0.050 Uiso calc R 1
H H422 0.3073 0.2058 0.2509 0.050 Uiso calc R 1
H H423 0.2848 0.1073 0.2653 0.050 Uiso calc R 1
C C431 0.4414(3) 0.2102(4) 0.2859(2) 0.0348(15) Uani d . 1
H H431 0.4311 0.1878 0.3209 0.052 Uiso calc R 1
H H432 0.4115 0.2589 0.2773 0.052 Uiso calc R 1
H H433 0.4872 0.2313 0.2852 0.052 Uiso calc R 1
C C441 0.5553(2) 0.0821(4) 0.2450(2) 0.0286(13) Uani d . 1
H H441 0.5692 0.1429 0.2525 0.043 Uiso calc R 1
H H442 0.5828 0.0578 0.2170 0.043 Uiso calc R 1
H H443 0.5603 0.0460 0.2765 0.043 Uiso calc R 1
C C451 0.4884(3) -0.0585(4) 0.1689(2) 0.0251(13) Uani d . 1
H H451 0.4957 -0.1045 0.1951 0.038 Uiso calc R 1
H H452 0.5310 -0.0391 0.1547 0.038 Uiso calc R 1
H H453 0.4610 -0.0822 0.1406 0.038 Uiso calc R 1
Cl Cl5 0.70114(6) 0.96099(10) 0.12504(6) 0.0292(3) Uani d . 1
O O51 0.63858(17) 1.0054(3) 0.12472(17) 0.0379(11) Uani d . 1
O O52 0.74599(19) 1.0063(3) 0.15858(17) 0.0448(12) Uani d . 1
O O53 0.7257(2) 0.9574(4) 0.07341(18) 0.0709(18) Uani d . 1
O O54 0.6935(3) 0.8735(3) 0.1439(2) 0.0734(17) Uani d . 1
Cl Cl6 0.36173(7) 0.71218(10) 0.13784(5) 0.0320(3) Uani d . 1
O O61 0.3453(2) 0.7734(3) 0.09798(17) 0.0506(12) Uani d . 1
O O62 0.3582(3) 0.7541(3) 0.18724(17) 0.0677(16) Uani d . 1
O O63 0.3186(4) 0.6423(4) 0.1382(2) 0.110(3) Uani d . 1
O O64 0.4263(3) 0.6801(5) 0.1274(2) 0.109(3) Uani d . 1

loop_
_atom_site_aniso_label
_atom_site_aniso_U_11
_atom_site_aniso_U_22
_atom_site_aniso_U_33
_atom_site_aniso_U_12
_atom_site_aniso_U_13
_atom_site_aniso_U_23
Ir1 0.00888(10) 0.01305(11) 0.01050(10) -0.00058(8) 0.00031(7) 0.00096(7)
Ir2 0.01049(10) 0.01253(11) 0.01001(10) -0.00064(8) 0.00088(8) 0.00126(7)
S11 0.0124(6) 0.0141(7) 0.0123(6) -0.0007(5) 0.0027(5) 0.0007(5)
S12 0.0137(6) 0.0223(7) 0.0147(7) -0.0013(5) -0.0007(5) 0.0007(6)
C11 0.023(3) 0.004(2) 0.012(3) 0.0036(19) -0.002(2) 0.001(2)
N11 0.018(2) 0.017(2) 0.014(2) -0.0029(18) 0.0020(17) -0.0025(18)
C12 0.020(3) 0.028(3) 0.015(3) -0.005(2) 0.007(2) 0.000(2)
C13 0.035(3) 0.029(3) 0.018(3) 0.003(3) 0.010(2) -0.002(2)
C14 0.025(3) 0.032(4) 0.017(3) -0.008(2) -0.003(2) -0.002(2)
C15 0.036(3) 0.041(4) 0.021(3) -0.002(3) -0.007(3) 0.005(3)
S21 0.0110(5) 0.0149(7) 0.0130(6) -0.0005(5) -0.0002(5) 0.0016(5)
S22 0.0137(6) 0.0219(7) 0.0153(7) 0.0012(5) -0.0003(5) 0.0053(5)
C21 0.019(3) 0.009(3) 0.016(3) -0.006(2) 0.003(2) -0.002(2)
N21 0.012(2) 0.018(2) 0.021(2) 0.0003(17) -0.0023(18) 0.0021(19)
C22 0.015(2) 0.018(3) 0.028(3) 0.004(2) 0.006(2) 0.006(2)
C23 0.024(3) 0.035(4) 0.030(3) 0.005(3) 0.006(3) -0.001(3)
C24 0.013(2) 0.023(3) 0.030(3) 0.006(2) 0.000(2) 0.010(2)
C25 0.027(3) 0.042(4) 0.030(3) 0.000(3) -0.009(3) 0.007(3)
C31 0.009(2) 0.023(3) 0.022(3) -0.004(2) -0.002(2) -0.007(2)
C32 0.008(2) 0.017(3) 0.022(3) -0.0021(19) 0.000(2) -0.002(2)
C33 0.010(2) 0.033(3) 0.015(3) -0.005(2) 0.001(2) -0.006(2)
C34 0.011(2) 0.027(3) 0.013(3) -0.008(2) -0.002(2) 0.010(2)
C35 0.012(2) 0.019(3) 0.034(3) -0.007(2) -0.005(2) 0.008(3)
C311 0.025(3) 0.045(4) 0.031(4) -0.009(3) 0.007(3) -0.020(3)
C321 0.029(3) 0.032(4) 0.041(4) 0.001(3) -0.014(3) 0.011(3)
C331 0.019(3) 0.050(4) 0.044(4) 0.002(3) 0.008(3) -0.023(3)
C341 0.029(3) 0.068(5) 0.028(4) -0.020(3) -0.005(3) 0.021(3)
C351 0.035(4) 0.023(4) 0.083(6) -0.003(3) -0.015(4) 0.013(3)
C41 0.018(3) 0.017(3) 0.016(3) -0.004(2) 0.002(2) 0.009(2)
C42 0.022(3) 0.019(3) 0.017(3) 0.001(2) 0.011(2) 0.006(2)
C43 0.035(3) 0.022(3) 0.004(2) -0.005(2) 0.002(2) 0.003(2)
C44 0.022(3) 0.022(3) 0.010(3) -0.004(2) -0.003(2) 0.007(2)
C45 0.020(3) 0.017(3) 0.010(3) 0.000(2) 0.003(2) 0.004(2)
C411 0.027(3) 0.025(3) 0.028(3) -0.010(2) -0.001(2) 0.007(3)
C421 0.029(3) 0.030(4) 0.041(4) 0.007(3) 0.020(3) 0.014(3)
C431 0.063(4) 0.026(3) 0.016(3) -0.009(3) 0.000(3) 0.001(2)
C441 0.025(3) 0.038(4) 0.023(3) -0.006(3) -0.009(2) 0.004(3)
C451 0.031(3) 0.020(3) 0.025(3) 0.004(2) 0.007(2) 0.004(2)
Cl5 0.0211(6) 0.0307(8) 0.0360(8) 0.0081(6) -0.0060(6) -0.0104(7)
O51 0.0147(18) 0.041(3) 0.058(3) 0.0088(17) -0.0031(19) -0.011(2)
O52 0.029(2) 0.048(3) 0.057(3) 0.009(2) -0.016(2) -0.023(2)
O53 0.035(3) 0.142(6) 0.036(3) 0.024(3) -0.002(2) -0.025(3)
O54 0.078(4) 0.038(3) 0.104(5) -0.002(3) -0.035(3) 0.008(3)
Cl6 0.0430(9) 0.0335(9) 0.0196(8) 0.0028(7) 0.0031(6) 0.0031(6)
O61 0.053(3) 0.065(3) 0.034(3) 0.010(2) 0.002(2) 0.019(2)
O62 0.123(5) 0.057(4) 0.023(3) 0.010(3) -0.003(3) -0.007(2)
O63 0.171(7) 0.078(5) 0.082(5) -0.076(5) 0.060(5) -0.034(4)
O64 0.073(4) 0.192(8) 0.063(4) 0.080(4) 0.009(3) 0.033(4)

loop_
_atom_type_symbol
_atom_type_description
_atom_type_scat_dispersion_real
_atom_type_scat_dispersion_imag
_atom_type_scat_source
C C 0.0033 0.0016 'International Tables Vol C Tables 4.2.6.8 and 6.1.1.4'
H H 0.0000 0.0000 'International Tables Vol C Tables 4.2.6.8 and 6.1.1.4'
N N 0.0061 0.0033 'International Tables Vol C Tables 4.2.6.8 and 6.1.1.4'
S S 0.1246 0.1234 'International Tables Vol C Tables 4.2.6.8 and 6.1.1.4'
Ir Ir -1.4442 7.9887 'International Tables Vol C Tables 4.2.6.8 and 6.1.1.4'
O O 0.0106 0.0060 'International Tables Vol C Tables 4.2.6.8 and 6.1.1.4'
Cl Cl 0.1484 0.1585 'International Tables Vol C Tables 4.2.6.8 and 6.1.1.4'

loop_
_geom_angle_atom_site_label_1
_geom_angle_atom_site_label_2
_geom_angle_atom_site_label_3
_geom_angle
_geom_angle_publ_flag
C35 Ir1 C31 38.35(19) ?
C35 Ir1 C34 38.93(19) ?
C31 Ir1 C34 64.07(18) ?
C35 Ir1 C32 64.58(18) ?
C31 Ir1 C32 38.23(18) ?
C34 Ir1 C32 64.09(18) ?
C35 Ir1 C33 64.11(19) ?
C31 Ir1 C33 63.71(18) ?
C34 Ir1 C33 37.54(19) ?
C32 Ir1 C33 38.45(18) ?
C35 Ir1 S22 96.82(14) ?
C31 Ir1 S22 127.29(14) ?
C34 Ir1 S22 99.91(13) ?
C32 Ir1 S22 161.16(13) ?
C33 Ir1 S22 132.28(14) ?
C35 Ir1 S21 117.42(15) ?
C31 Ir1 S21 101.01(13) ?
C34 Ir1 S21 155.54(14) ?
C32 Ir1 S21 117.10(13) ?
C33 Ir1 S21 154.63(14) ?
S22 Ir1 S21 73.00(4) y
C35 Ir1 S11 160.47(14) ?
C31 Ir1 S11 134.19(14) ?
C34 Ir1 S11 124.59(14) ?
C32 Ir1 S11 100.28(13) ?
C33 Ir1 S11 96.37(14) ?
S22 Ir1 S11 97.14(4) y
S21 Ir1 S11 79.83(4) y
C41 Ir2 C45 38.26(17) ?
C41 Ir2 C44 64.23(18) ?
C45 Ir2 C44 38.75(18) ?
C41 Ir2 C42 38.17(19) ?
C45 Ir2 C42 64.36(18) ?
C44 Ir2 C42 64.41(18) ?
C41 Ir2 C43 63.62(19) ?
C45 Ir2 C43 63.84(18) ?
C44 Ir2 C43 37.82(18) ?
C42 Ir2 C43 38.44(18) ?
C41 Ir2 S12 96.30(13) ?
C45 Ir2 S12 116.36(13) ?
C44 Ir2 S12 155.08(14) ?
C42 Ir2 S12 110.58(14) ?
C43 Ir2 S12 148.09(14) ?
C41 Ir2 S11 129.79(14) ?
C45 Ir2 S11 102.22(12) ?
C44 Ir2 S11 106.51(13) ?
C42 Ir2 S11 166.50(14) ?
C43 Ir2 S11 138.76(14) ?
S12 Ir2 S11 73.12(4) y
C41 Ir2 S21 149.84(14) ?
C45 Ir2 S21 148.24(13) ?
C44 Ir2 S21 109.79(14) ?
C42 Ir2 S21 111.73(14) ?
C43 Ir2 S21 93.15(13) ?
S12 Ir2 S21 94.83(4) y
S11 Ir2 S21 80.31(4) y
C11 S11 Ir2 87.60(16) ?
C11 S11 Ir1 105.81(15) ?
Ir2 S11 Ir1 99.54(4) y
C11 S12 Ir2 89.84(16) ?
N11 C11 S12 128.7(4) ?
N11 C11 S11 121.9(4) ?
S12 C11 S11 109.4(3) ?
C11 N11 C14 120.9(4) ?
C11 N11 C12 122.2(4) ?
C14 N11 C12 116.9(4) ?
N11 C12 C13 111.7(4) ?
N11 C12 H121 109.3 ?
C13 C12 H121 109.3 ?
N11 C12 H122 109.3 ?
C13 C12 H122 109.3 ?
H121 C12 H122 107.9 ?
C12 C13 H131 109.5 ?
C12 C13 H132 109.5 ?
H131 C13 H132 109.5 ?
C12 C13 H133 109.5 ?
H131 C13 H133 109.5 ?
H132 C13 H133 109.5 ?
N11 C14 C15 112.2(4) ?
N11 C14 H141 109.2 ?
C15 C14 H141 109.2 ?
N11 C14 H142 109.2 ?
C15 C14 H142 109.2 ?
H141 C14 H142 107.9 ?
C14 C15 H151 109.5 ?
C14 C15 H152 109.5 ?
H151 C15 H152 109.5 ?
C14 C15 H153 109.5 ?
H151 C15 H153 109.5 ?
H152 C15 H153 109.5 ?
C21 S21 Ir2 107.73(16) ?
C21 S21 Ir1 87.57(16) ?
Ir2 S21 Ir1 99.71(4) y
C21 S22 Ir1 89.59(17) ?
N21 C21 S22 126.9(4) ?
N21 C21 S21 123.3(4) ?
S22 C21 S21 109.8(3) ?
C21 N21 C22 122.5(4) ?
C21 N21 C24 120.7(4) ?
C22 N21 C24 116.8(4) ?
N21 C22 C23 113.1(4) ?
N21 C22 H221 109.0 ?
C23 C22 H221 109.0 ?
N21 C22 H222 109.0 ?
C23 C22 H222 109.0 ?
H221 C22 H222 107.8 ?
C22 C23 H231 109.5 ?
C22 C23 H232 109.5 ?
H231 C23 H232 109.5 ?
C22 C23 H233 109.5 ?
H231 C23 H233 109.5 ?
H232 C23 H233 109.5 ?
N21 C24 C25 112.2(4) ?
N21 C24 H241 109.2 ?
C25 C24 H241 109.2 ?
N21 C24 H242 109.2 ?
C25 C24 H242 109.2 ?
H241 C24 H242 107.9 ?
C24 C25 H251 109.5 ?
C24 C25 H252 109.5 ?
H251 C25 H252 109.5 ?
C24 C25 H253 109.5 ?
H251 C25 H253 109.5 ?
H252 C25 H253 109.5 ?
C35 C31 C32 109.3(4) ?
C35 C31 C311 124.9(5) ?
C32 C31 C311 125.7(5) ?
C35 C31 Ir1 70.6(3) ?
C32 C31 Ir1 71.6(3) ?
C311 C31 Ir1 125.6(3) ?
C31 C32 C33 106.8(4) ?
C31 C32 C321 126.7(5) ?
C33 C32 C321 125.6(5) ?
C31 C32 Ir1 70.1(3) ?
C33 C32 Ir1 71.3(3) ?
C321 C32 Ir1 131.9(4) ?
C34 C33 C32 108.6(4) ?
C34 C33 C331 127.3(5) ?
C32 C33 C331 123.9(5) ?
C34 C33 Ir1 70.6(3) ?
C32 C33 Ir1 70.3(3) ?
C331 C33 Ir1 128.6(4) ?
C33 C34 C35 108.1(4) ?
C33 C34 C341 125.9(5) ?
C35 C34 C341 125.9(5) ?
C33 C34 Ir1 71.8(3) ?
C35 C34 Ir1 69.7(3) ?
C341 C34 Ir1 126.4(3) ?
C31 C35 C34 107.1(4) ?
C31 C35 C351 126.6(5) ?
C34 C35 C351 126.0(5) ?
C31 C35 Ir1 71.0(3) ?
C34 C35 Ir1 71.4(3) ?
C351 C35 Ir1 127.6(4) ?
C31 C311 H311 109.5 ?
C31 C311 H312 109.5 ?
H311 C311 H312 109.5 ?
C31 C311 H313 109.5 ?
H311 C311 H313 109.5 ?
H312 C311 H313 109.5 ?
C32 C321 H321 109.5 ?
C32 C321 H322 109.5 ?
H321 C321 H322 109.5 ?
C32 C321 H323 109.5 ?
H321 C321 H323 109.5 ?
H322 C321 H323 109.5 ?
C33 C331 H331 109.5 ?
C33 C331 H332 109.5 ?
H331 C331 H332 109.5 ?
C33 C331 H333 109.5 ?
H331 C331 H333 109.5 ?
H332 C331 H333 109.5 ?
C34 C341 H341 109.5 ?
C34 C341 H342 109.5 ?
H341 C341 H342 109.5 ?
C34 C341 H343 109.5 ?
H341 C341 H343 109.5 ?
H342 C341 H343 109.5 ?
C35 C351 H351 109.5 ?
C35 C351 H352 109.5 ?
H351 C351 H352 109.5 ?
C35 C351 H353 109.5 ?
H351 C351 H353 109.5 ?
H352 C351 H353 109.5 ?
C45 C41 C42 109.2(4) ?
C45 C41 C411 126.0(5) ?
C42 C41 C411 124.8(4) ?
C45 C41 Ir2 70.9(3) ?
C42 C41 Ir2 71.5(3) ?
C411 C41 Ir2 125.0(3) ?
C41 C42 C43 106.7(4) ?
C41 C42 C421 125.9(5) ?
C43 C42 C421 126.6(5) ?
C41 C42 Ir2 70.3(3) ?
C43 C42 Ir2 71.0(3) ?
C421 C42 Ir2 131.4(4) ?
C44 C43 C42 109.0(4) ?
C44 C43 C431 125.8(5) ?
C42 C43 C431 125.2(5) ?
C44 C43 Ir2 70.6(3) ?
C42 C43 Ir2 70.6(3) ?
C431 C43 Ir2 126.4(4) ?
C43 C44 C45 107.6(4) ?
C43 C44 C441 126.6(5) ?
C45 C44 C441 125.6(5) ?
C43 C44 Ir2 71.6(3) ?
C45 C44 Ir2 70.4(3) ?
C441 C44 Ir2 127.9(4) ?
C41 C45 C44 107.5(4) ?
C41 C45 C451 126.6(5) ?
C44 C45 C451 125.5(4) ?
C41 C45 Ir2 70.8(3) ?
C44 C45 Ir2 70.9(3) ?
C451 C45 Ir2 128.3(3) ?
C41 C411 H411 109.5 ?
C41 C411 H412 109.5 ?
H411 C411 H412 109.5 ?
C41 C411 H413 109.5 ?
H411 C411 H413 109.5 ?
H412 C411 H413 109.5 ?
C42 C421 H421 109.5 ?
C42 C421 H422 109.5 ?
H421 C421 H422 109.5 ?
C42 C421 H423 109.5 ?
H421 C421 H423 109.5 ?
H422 C421 H423 109.5 ?
C43 C431 H431 109.5 ?
C43 C431 H432 109.5 ?
H431 C431 H432 109.5 ?
C43 C431 H433 109.5 ?
H431 C431 H433 109.5 ?
H432 C431 H433 109.5 ?
C44 C441 H441 109.5 ?
C44 C441 H442 109.5 ?
H441 C441 H442 109.5 ?
C44 C441 H443 109.5 ?
H441 C441 H443 109.5 ?
H442 C441 H443 109.5 ?
C45 C451 H451 109.5 ?
C45 C451 H452 109.5 ?
H451 C451 H452 109.5 ?
C45 C451 H453 109.5 ?
H451 C451 H453 109.5 ?
H452 C451 H453 109.5 ?
O53 Cl5 O54 108.8(4) ?
O53 Cl5 O52 111.0(3) ?
O54 Cl5 O52 108.3(3) ?
O53 Cl5 O51 108.8(3) ?
O54 Cl5 O51 110.0(3) ?
O52 Cl5 O51 109.9(2) ?
O63 Cl6 O62 107.8(3) ?
O63 Cl6 O61 111.1(4) ?
O62 Cl6 O61 109.9(3) ?
O63 Cl6 O64 108.9(5) ?
O62 Cl6 O64 111.5(4) ?
O61 Cl6 O64 107.6(3) ?

loop_
_geom_bond_atom_site_label_1
_geom_bond_atom_site_label_2
_geom_bond_distance
_geom_bond_publ_flag
Ir1 C35 2.167(5) y
Ir1 C31 2.173(5) y
Ir1 C34 2.191(4) y
Ir1 C32 2.193(5) y
Ir1 C33 2.206(5) y
Ir1 S22 2.3842(12) y
Ir1 S21 2.3986(12) y
Ir1 S11 2.4098(12) y
Ir2 C41 2.174(5) y
Ir2 C45 2.175(5) y
Ir2 C44 2.182(5) y
Ir2 C42 2.189(5) y
Ir2 C43 2.195(5) y
Ir2 S12 2.3832(12) y
Ir2 S11 2.3897(11) y
Ir2 S21 2.3952(12) y
S11 C11 1.785(5) ?
S12 C11 1.698(5) ?
C11 N11 1.303(6) ?
N11 C14 1.473(6) ?
N11 C12 1.483(6) ?
C12 C13 1.523(7) ?
C12 H121 0.9900 ?
C12 H122 0.9900 ?
C13 H131 0.9800 ?
C13 H132 0.9800 ?
C13 H133 0.9800 ?
C14 C15 1.520(7) ?
C14 H141 0.9900 ?
C14 H142 0.9900 ?
C15 H151 0.9800 ?
C15 H152 0.9800 ?
C15 H153 0.9800 ?
S21 C21 1.772(5) ?
S22 C21 1.705(5) ?
C21 N21 1.305(6) ?
N21 C22 1.480(6) ?
N21 C24 1.481(6) ?
C22 C23 1.504(7) ?
C22 H221 0.9900 ?
C22 H222 0.9900 ?
C23 H231 0.9800 ?
C23 H232 0.9800 ?
C23 H233 0.9800 ?
C24 C25 1.513(7) ?
C24 H241 0.9900 ?
C24 H242 0.9900 ?
C25 H251 0.9800 ?
C25 H252 0.9800 ?
C25 H253 0.9800 ?
C31 C35 1.425(7) ?
C31 C32 1.430(7) ?
C31 C311 1.485(7) ?
C32 C33 1.449(7) ?
C32 C321 1.490(7) ?
C33 C34 1.415(7) ?
C33 C331 1.498(7) ?
C34 C35 1.452(7) ?
C34 C341 1.502(7) ?
C35 C351 1.481(8) ?
C311 H311 0.9800 ?
C311 H312 0.9800 ?
C311 H313 0.9800 ?
C321 H321 0.9800 ?
C321 H322 0.9800 ?
C321 H323 0.9800 ?
C331 H331 0.9800 ?
C331 H332 0.9800 ?
C331 H333 0.9800 ?
C341 H341 0.9800 ?
C341 H342 0.9800 ?
C341 H343 0.9800 ?
C351 H351 0.9800 ?
C351 H352 0.9800 ?
C351 H353 0.9800 ?
C41 C45 1.425(6) ?
C41 C42 1.427(7) ?
C41 C411 1.498(7) ?
C42 C43 1.443(7) ?
C42 C421 1.501(7) ?
C43 C44 1.419(7) ?
C43 C431 1.490(7) ?
C44 C45 1.446(7) ?
C44 C441 1.504(7) ?
C45 C451 1.490(7) ?
C411 H411 0.9800 ?
C411 H412 0.9800 ?
C411 H413 0.9800 ?
C421 H421 0.9800 ?
C421 H422 0.9800 ?
C421 H423 0.9800 ?
C431 H431 0.9800 ?
C431 H432 0.9800 ?
C431 H433 0.9800 ?
C441 H441 0.9800 ?
C441 H442 0.9800 ?
C441 H443 0.9800 ?
C451 H451 0.9800 ?
C451 H452 0.9800 ?
C451 H453 0.9800 ?
Cl5 O53 1.414(5) ?
Cl5 O54 1.416(5) ?
Cl5 O52 1.425(4) ?
Cl5 O51 1.434(4) ?
Cl6 O63 1.371(6) ?
Cl6 O62 1.417(5) ?
Cl6 O61 1.418(4) ?
Cl6 O64 1.420(5) ?

loop_
_geom_hbond_atom_site_label_D
_geom_hbond_atom_site_label_H
_geom_hbond_atom_site_label_A
_geom_hbond_site_symmetry_A
_geom_hbond_distance_DH
_geom_hbond_distance_HA
_geom_hbond_distance_DA
_geom_hbond_angle_DHA
_geom_hbond_publ_flag
C451 H452 O51 1_545 0.98 2.41 3.384(6) 176.6 y
C25 H253 O61 8_655 0.98 2.43 3.398(7) 167.9 y

loop_
_geom_torsion_atom_site_label_1
_geom_torsion_atom_site_label_2
_geom_torsion_atom_site_label_3
_geom_torsion_atom_site_label_4
_geom_torsion
C41 Ir2 S11 C11 82.5(2)
C45 Ir2 S11 C11 112.6(2)
C44 Ir2 S11 C11 152.4(2)
C42 Ir2 S11 C11 106.4(6)
C43 Ir2 S11 C11 176.6(2)
S12 Ir2 S11 C11 -1.57(15)
S21 Ir2 S11 C11 -99.69(15)
C41 Ir2 S11 Ir1 -171.89(16)
C45 Ir2 S11 Ir1 -141.79(13)
C44 Ir2 S11 Ir1 -101.97(14)
C42 Ir2 S11 Ir1 -147.9(6)
C43 Ir2 S11 Ir1 -77.7(2)
S12 Ir2 S11 Ir1 104.06(5)
S21 Ir2 S11 Ir1 5.94(4)
C35 Ir1 S11 C11 -122.3(5)
C31 Ir1 S11 C11 179.8(2)
C34 Ir1 S11 C11 -94.3(2)
C32 Ir1 S11 C11 -159.8(2)
C33 Ir1 S11 C11 -121.1(2)
S22 Ir1 S11 C11 13.02(17)
S21 Ir1 S11 C11 84.25(17)
C35 Ir1 S11 Ir2 147.5(4)
C31 Ir1 S11 Ir2 89.58(18)
C34 Ir1 S11 Ir2 175.54(15)
C32 Ir1 S11 Ir2 110.02(13)
C33 Ir1 S11 Ir2 148.70(13)
S22 Ir1 S11 Ir2 -77.17(5)
S21 Ir1 S11 Ir2 -5.94(4)
C41 Ir2 S12 C11 -128.1(2)
C45 Ir2 S12 C11 -93.9(2)
C44 Ir2 S12 C11 -91.3(3)
C42 Ir2 S12 C11 -164.6(2)
C43 Ir2 S12 C11 -176.1(3)
S11 Ir2 S12 C11 1.65(16)
S21 Ir2 S12 C11 79.98(16)
Ir2 S12 C11 N11 177.2(4)
Ir2 S12 C11 S11 -2.2(2)
Ir2 S11 C11 N11 -177.2(4)
Ir1 S11 C11 N11 83.5(4)
Ir2 S11 C11 S12 2.2(2)
Ir1 S11 C11 S12 -97.0(2)
S12 C11 N11 C14 -1.2(7)
S11 C11 N11 C14 178.2(4)
S12 C11 N11 C12 177.6(4)
S11 C11 N11 C12 -3.0(7)
C11 N11 C12 C13 83.6(6)
C14 N11 C12 C13 -97.6(5)
C11 N11 C14 C15 102.9(5)
C12 N11 C14 C15 -76.0(6)
C41 Ir2 S21 C21 -98.7(3)
C45 Ir2 S21 C21 -177.8(3)
C44 Ir2 S21 C21 -171.3(2)
C42 Ir2 S21 C21 -101.8(2)
C43 Ir2 S21 C21 -136.4(2)
S12 Ir2 S21 C21 12.64(17)
S11 Ir2 S21 C21 84.57(17)
C41 Ir2 S21 Ir1 170.7(3)
C45 Ir2 S21 Ir1 91.6(2)
C44 Ir2 S21 Ir1 98.20(14)
C42 Ir2 S21 Ir1 167.67(14)
C43 Ir2 S21 Ir1 133.02(14)
S12 Ir2 S21 Ir1 -77.91(4)
S11 Ir2 S21 Ir1 -5.97(4)
C35 Ir1 S21 C21 88.0(2)
C31 Ir1 S21 C21 125.0(2)
C34 Ir1 S21 C21 75.4(3)
C32 Ir1 S21 C21 161.9(2)
C33 Ir1 S21 C21 175.0(3)
S22 Ir1 S21 C21 -0.88(16)
S11 Ir1 S21 C21 -101.65(16)
C35 Ir1 S21 Ir2 -164.37(15)
C31 Ir1 S21 Ir2 -127.42(15)
C34 Ir1 S21 Ir2 -177.0(3)
C32 Ir1 S21 Ir2 -90.50(15)
C33 Ir1 S21 Ir2 -77.4(3)
S22 Ir1 S21 Ir2 106.70(5)
S11 Ir1 S21 Ir2 5.93(4)
C35 Ir1 S22 C21 -115.7(2)
C31 Ir1 S22 C21 -90.1(2)
C34 Ir1 S22 C21 -155.0(2)
C32 Ir1 S22 C21 -124.5(4)
C33 Ir1 S22 C21 -176.7(2)
S21 Ir1 S22 C21 0.91(16)
S11 Ir1 S22 C21 77.95(16)
Ir1 S22 C21 N21 177.4(4)
Ir1 S22 C21 S21 -1.3(2)
Ir2 S21 C21 N21 83.1(4)
Ir1 S21 C21 N21 -177.5(4)
Ir2 S21 C21 S22 -98.2(2)
Ir1 S21 C21 S22 1.2(2)
S22 C21 N21 C22 170.6(4)
S21 C21 N21 C22 -11.0(7)
S22 C21 N21 C24 -7.2(7)
S21 C21 N21 C24 171.3(4)
C21 N21 C22 C23 90.6(6)
C24 N21 C22 C23 -91.6(5)
C21 N21 C24 C25 94.9(5)
C22 N21 C24 C25 -83.0(5)
C34 Ir1 C31 C35 38.8(3)
C32 Ir1 C31 C35 119.1(4)
C33 Ir1 C31 C35 80.8(3)
S22 Ir1 C31 C35 -43.8(3)
S21 Ir1 C31 C35 -120.7(3)
S11 Ir1 C31 C35 152.8(2)
C35 Ir1 C31 C32 -119.1(4)
C34 Ir1 C31 C32 -80.3(3)
C33 Ir1 C31 C32 -38.3(3)
S22 Ir1 C31 C32 -162.9(2)
S21 Ir1 C31 C32 120.2(3)
S11 Ir1 C31 C32 33.7(4)
C35 Ir1 C31 C311 119.6(6)
C34 Ir1 C31 C311 158.4(5)
C32 Ir1 C31 C311 -121.3(6)
C33 Ir1 C31 C311 -159.6(5)
S22 Ir1 C31 C311 75.8(5)
S21 Ir1 C31 C311 -1.1(5)
S11 Ir1 C31 C311 -87.6(5)
C35 C31 C32 C33 1.4(5)
C311 C31 C32 C33 -176.6(4)
Ir1 C31 C32 C33 62.2(3)
C35 C31 C32 C321 171.1(5)
C311 C31 C32 C321 -6.9(8)
Ir1 C31 C32 C321 -128.1(5)
C35 C31 C32 Ir1 -60.8(3)
C311 C31 C32 Ir1 121.2(5)
C35 Ir1 C32 C31 36.9(3)
C34 Ir1 C32 C31 80.3(3)
C33 Ir1 C32 C31 116.6(4)
S22 Ir1 C32 C31 46.5(6)
S21 Ir1 C32 C31 -72.4(3)
S11 Ir1 C32 C31 -156.1(3)
C35 Ir1 C32 C33 -79.7(3)
C31 Ir1 C32 C33 -116.6(4)
C34 Ir1 C32 C33 -36.3(3)
S22 Ir1 C32 C33 -70.1(5)
S21 Ir1 C32 C33 171.0(2)
S11 Ir1 C32 C33 87.3(3)
C35 Ir1 C32 C321 158.8(6)
C31 Ir1 C32 C321 122.0(6)
C34 Ir1 C32 C321 -157.8(6)
C33 Ir1 C32 C321 -121.5(6)
S22 Ir1 C32 C321 168.4(4)
S21 Ir1 C32 C321 49.6(5)
S11 Ir1 C32 C321 -34.2(5)
C31 C32 C33 C34 -1.0(5)
C321 C32 C33 C34 -170.8(5)
Ir1 C32 C33 C34 60.5(3)
C31 C32 C33 C331 174.6(4)
C321 C32 C33 C331 4.7(8)
Ir1 C32 C33 C331 -123.9(5)
C31 C32 C33 Ir1 -61.5(3)
C321 C32 C33 Ir1 128.7(5)
C35 Ir1 C33 C34 -38.0(3)
C31 Ir1 C33 C34 -80.9(3)
C32 Ir1 C33 C34 -119.1(4)
S22 Ir1 C33 C34 36.7(3)
S21 Ir1 C33 C34 -137.9(3)
S11 Ir1 C33 C34 142.4(3)
C35 Ir1 C33 C32 81.0(3)
C31 Ir1 C33 C32 38.1(3)
C34 Ir1 C33 C32 119.1(4)
S22 Ir1 C33 C32 155.8(2)
S21 Ir1 C33 C32 -18.9(5)
S11 Ir1 C33 C32 -98.5(3)
C35 Ir1 C33 C331 -160.8(6)
C31 Ir1 C33 C331 156.3(6)
C34 Ir1 C33 C331 -122.8(6)
C32 Ir1 C33 C331 118.2(6)
S22 Ir1 C33 C331 -86.0(5)
S21 Ir1 C33 C331 99.3(5)
S11 Ir1 C33 C331 19.6(5)
C32 C33 C34 C35 0.2(5)
C331 C33 C34 C35 -175.2(5)
Ir1 C33 C34 C35 60.5(3)
C32 C33 C34 C341 177.6(4)
C331 C33 C34 C341 2.2(8)
Ir1 C33 C34 C341 -122.2(5)
C32 C33 C34 Ir1 -60.3(3)
C331 C33 C34 Ir1 124.3(5)
C35 Ir1 C34 C33 118.1(4)
C31 Ir1 C34 C33 79.9(3)
C32 Ir1 C34 C33 37.2(3)
S22 Ir1 C34 C33 -153.3(3)
S21 Ir1 C34 C33 136.1(3)
S11 Ir1 C34 C33 -47.4(3)
C31 Ir1 C34 C35 -38.2(3)
C32 Ir1 C34 C35 -80.9(3)
C33 Ir1 C34 C35 -118.1(4)
S22 Ir1 C34 C35 88.6(3)
S21 Ir1 C34 C35 18.0(5)
S11 Ir1 C34 C35 -165.5(2)
C35 Ir1 C34 C341 -120.2(6)
C31 Ir1 C34 C341 -158.4(6)
C32 Ir1 C34 C341 158.9(6)
C33 Ir1 C34 C341 121.7(6)
S22 Ir1 C34 C341 -31.6(5)
S21 Ir1 C34 C341 -102.2(5)
S11 Ir1 C34 C341 74.3(5)
C32 C31 C35 C34 -1.2(5)
C311 C31 C35 C34 176.8(4)
Ir1 C31 C35 C34 -62.7(3)
C32 C31 C35 C351 -175.2(5)
C311 C31 C35 C351 2.8(8)
Ir1 C31 C35 C351 123.3(5)
C32 C31 C35 Ir1 61.5(3)
C311 C31 C35 Ir1 -120.5(5)
C33 C34 C35 C31 0.6(5)
C341 C34 C35 C31 -176.7(4)
Ir1 C34 C35 C31 62.5(3)
C33 C34 C35 C351 174.6(5)
C341 C34 C35 C351 -2.7(8)
Ir1 C34 C35 C351 -123.5(5)
C33 C34 C35 Ir1 -61.9(3)
C341 C34 C35 Ir1 120.8(5)
C34 Ir1 C35 C31 -116.3(4)
C32 Ir1 C35 C31 -36.8(3)
C33 Ir1 C35 C31 -79.6(3)
S22 Ir1 C35 C31 146.3(3)
S21 Ir1 C35 C31 72.0(3)
S11 Ir1 C35 C31 -78.3(5)
C31 Ir1 C35 C34 116.3(4)
C32 Ir1 C35 C34 79.5(3)
C33 Ir1 C35 C34 36.7(3)
S22 Ir1 C35 C34 -97.3(3)
S21 Ir1 C35 C34 -171.7(2)
S11 Ir1 C35 C34 38.0(6)
C31 Ir1 C35 C351 -122.1(7)
C34 Ir1 C35 C351 121.6(7)
C32 Ir1 C35 C351 -158.8(6)
C33 Ir1 C35 C351 158.3(6)
S22 Ir1 C35 C351 24.3(5)
S21 Ir1 C35 C351 -50.1(6)
S11 Ir1 C35 C351 159.7(4)
C44 Ir2 C41 C45 -38.2(3)
C42 Ir2 C41 C45 -118.9(4)
C43 Ir2 C41 C45 -80.5(3)
S12 Ir2 C41 C45 125.6(3)
S11 Ir2 C41 C45 52.3(3)
S21 Ir2 C41 C45 -123.4(3)
C45 Ir2 C41 C42 118.9(4)
C44 Ir2 C41 C42 80.7(3)
C43 Ir2 C41 C42 38.4(3)
S12 Ir2 C41 C42 -115.6(3)
S11 Ir2 C41 C42 171.2(2)
S21 Ir2 C41 C42 -4.6(4)
C45 Ir2 C41 C411 -121.1(6)
C44 Ir2 C41 C411 -159.3(5)
C42 Ir2 C41 C411 120.0(5)
C43 Ir2 C41 C411 158.4(5)
S12 Ir2 C41 C411 4.4(4)
S11 Ir2 C41 C411 -68.8(5)
S21 Ir2 C41 C411 115.5(4)
C45 C41 C42 C43 -0.9(5)
C411 C41 C42 C43 177.7(4)
Ir2 C41 C42 C43 -62.1(3)
C45 C41 C42 C421 -171.3(5)
C411 C41 C42 C421 7.2(8)
Ir2 C41 C42 C421 127.5(5)
C45 C41 C42 Ir2 61.2(3)
C411 C41 C42 Ir2 -120.3(5)
C45 Ir2 C42 C41 -37.0(3)
C44 Ir2 C42 C41 -80.2(3)
C43 Ir2 C42 C41 -116.5(4)
S12 Ir2 C42 C41 73.3(3)
S11 Ir2 C42 C41 -30.3(8)
S21 Ir2 C42 C41 177.5(2)
C41 Ir2 C42 C43 116.5(4)
C45 Ir2 C42 C43 79.5(3)
C44 Ir2 C42 C43 36.3(3)
S12 Ir2 C42 C43 -170.2(3)
S11 Ir2 C42 C43 86.2(7)
S21 Ir2 C42 C43 -66.0(3)
C41 Ir2 C42 C421 -121.0(6)
C45 Ir2 C42 C421 -158.0(6)
C44 Ir2 C42 C421 158.8(6)
C43 Ir2 C42 C421 122.5(7)
S12 Ir2 C42 C421 -47.7(5)
S11 Ir2 C42 C421 -151.3(5)
S21 Ir2 C42 C421 56.5(5)
C41 C42 C43 C44 1.3(6)
C421 C42 C43 C44 171.6(5)
Ir2 C42 C43 C44 -60.4(3)
C41 C42 C43 C431 -176.9(5)
C421 C42 C43 C431 -6.6(8)
Ir2 C42 C43 C431 121.4(5)
C41 C42 C43 Ir2 61.7(3)
C421 C42 C43 Ir2 -128.0(5)
C41 Ir2 C43 C44 81.2(3)
C45 Ir2 C43 C44 38.4(3)
C42 Ir2 C43 C44 119.4(4)
S12 Ir2 C43 C44 136.8(3)
S11 Ir2 C43 C44 -40.0(4)
S21 Ir2 C43 C44 -118.8(3)
C41 Ir2 C43 C42 -38.1(3)
C45 Ir2 C43 C42 -81.0(3)
C44 Ir2 C43 C42 -119.4(4)
S12 Ir2 C43 C42 17.5(4)
S11 Ir2 C43 C42 -159.3(2)
S21 Ir2 C43 C42 121.8(3)
C41 Ir2 C43 C431 -158.0(5)
C45 Ir2 C43 C431 159.1(5)
C44 Ir2 C43 C431 120.7(6)
C42 Ir2 C43 C431 -119.9(6)
S12 Ir2 C43 C431 -102.4(5)
S11 Ir2 C43 C431 80.8(5)
S21 Ir2 C43 C431 1.9(5)
C42 C43 C44 C45 -1.2(5)
C431 C43 C44 C45 177.0(5)
Ir2 C43 C44 C45 -61.5(3)
C42 C43 C44 C441 -175.6(5)
C431 C43 C44 C441 2.6(8)
Ir2 C43 C44 C441 124.0(5)
C42 C43 C44 Ir2 60.4(3)
C431 C43 C44 Ir2 -121.4(5)
C41 Ir2 C44 C43 -79.5(3)
C45 Ir2 C44 C43 -117.1(4)
C42 Ir2 C44 C43 -36.9(3)
S12 Ir2 C44 C43 -120.9(3)
S11 Ir2 C44 C43 153.8(3)
S21 Ir2 C44 C43 68.4(3)
C41 Ir2 C44 C45 37.7(3)
C42 Ir2 C44 C45 80.2(3)
C43 Ir2 C44 C45 117.1(4)
S12 Ir2 C44 C45 -3.7(5)
S11 Ir2 C44 C45 -89.1(3)
S21 Ir2 C44 C45 -174.5(2)
C41 Ir2 C44 C441 158.1(5)
C45 Ir2 C44 C441 120.4(6)
C42 Ir2 C44 C441 -159.4(5)
C43 Ir2 C44 C441 -122.5(6)
S12 Ir2 C44 C441 116.7(5)
S11 Ir2 C44 C441 31.3(5)
S21 Ir2 C44 C441 -54.1(5)
C42 C41 C45 C44 0.2(5)
C411 C41 C45 C44 -178.3(4)
Ir2 C41 C45 C44 61.7(3)
C42 C41 C45 C451 174.4(5)
C411 C41 C45 C451 -4.1(8)
Ir2 C41 C45 C451 -124.0(5)
C42 C41 C45 Ir2 -61.6(3)
C411 C41 C45 Ir2 119.9(5)
C43 C44 C45 C41 0.6(5)
C441 C44 C45 C41 175.1(5)
Ir2 C44 C45 C41 -61.7(3)
C43 C44 C45 C451 -173.7(5)
C441 C44 C45 C451 0.8(8)
Ir2 C44 C45 C451 124.0(5)
C43 C44 C45 Ir2 62.3(3)
C441 C44 C45 Ir2 -123.1(5)
C44 Ir2 C45 C41 117.3(4)
C42 Ir2 C45 C41 36.9(3)
C43 Ir2 C45 C41 79.8(3)
S12 Ir2 C45 C41 -64.5(3)
S11 Ir2 C45 C41 -141.5(3)
S21 Ir2 C45 C41 127.2(3)
C41 Ir2 C45 C44 -117.3(4)
C42 Ir2 C45 C44 -80.4(3)
C43 Ir2 C45 C44 -37.4(3)
S12 Ir2 C45 C44 178.3(2)
S11 Ir2 C45 C44 101.2(3)
S21 Ir2 C45 C44 9.9(4)
C41 Ir2 C45 C451 122.1(6)
C44 Ir2 C45 C451 -120.7(5)
C42 Ir2 C45 C451 158.9(5)
C43 Ir2 C45 C451 -158.1(5)
S12 Ir2 C45 C451 57.6(5)
S11 Ir2 C45 C451 -19.5(4)
S21 Ir2 C45 C451 -110.8(4)
